data_1567636
loop_
_publ_author_name
'Zhang, Jian-Xin'
'Yang, Peng-Fei'
'Shu, Wei'

_publ_section_title
;
 Access to Dialkylated Allylic Stereogenic Centers by Ni-Catalysed
 Enantioselective Hydrovinylation of Unactivated Alkenes
;
_journal_name_full 'Chemical Science'
_journal_paper_doi 10.1039/D2SC04350E
_journal_year 2022
_chemical_absolute_configuration ad
_chemical_formula_moiety 'C17 H19 N O S'
_chemical_formula_sum 'C17 H19 N O S'
_chemical_formula_weight 285.39
_space_group_crystal_system monoclinic
_space_group_IT_number 4
_space_group_name_Hall 'P 2yb'
_space_group_name_H-M_alt 'P 1 21 1'
_atom_sites_solution_hydrogens geom
_atom_sites_solution_primary dual
_audit_creation_date 2021-12-30
_audit_creation_method
;
Olex2 1.3
(compiled 2020.11.12 svn.r5f609507 for OlexSys, GUI svn.r6408)
;
_audit_update_record
;
2021-12-31 deposited with the CCDC.	2022-09-13 downloaded from the CCDC.
;
_cell_angle_alpha 90
_cell_angle_beta 108.871(5)
_cell_angle_gamma 90
_cell_formula_units_Z 2
_cell_length_a 8.8663(14)
_cell_length_b 8.7930(14)
_cell_length_c 10.1594(16)
_cell_measurement_reflns_used 9809
_cell_measurement_temperature 100
_cell_measurement_theta_max 68.44
_cell_measurement_theta_min 4.60
_cell_volume 749.5(2)
_computing_cell_refinement 'SAINT V8.40A (Bruker, 2019)'
_computing_data_reduction 'SAINT V8.40A (Bruker, 2019)'
_computing_molecular_graphics 'Olex2 1.3 (Dolomanov et al., 2009)'
_computing_publication_material 'Olex2 1.3 (Dolomanov et al., 2009)'
_computing_structure_refinement 'XL  (Sheldrick, 2008)'
_computing_structure_solution 'SHELXT 2014/5 (Sheldrick, 2014)'
_diffrn_ambient_temperature 100
_diffrn_detector 'Bruker PHOTON 100 area detector'
_diffrn_detector_area_resol_mean 7.9
_diffrn_detector_type 'CMOS area detector'
_diffrn_measured_fraction_theta_full 0.999
_diffrn_measured_fraction_theta_max 0.994
_diffrn_measurement_device 'three-circle diffractometer'
_diffrn_measurement_device_type 'Bruker CMOS area detector'
_diffrn_measurement_method '\w and \f scans'
_diffrn_radiation_monochromator 'mirror optics'
_diffrn_radiation_probe x-ray
_diffrn_radiation_type CuK\a
_diffrn_radiation_wavelength 1.54178
_diffrn_reflns_av_R_equivalents 0.0341
_diffrn_reflns_av_unetI/netI 0.0297
_diffrn_reflns_Laue_measured_fraction_full 0.999
_diffrn_reflns_Laue_measured_fraction_max 0.994
_diffrn_reflns_limit_h_max 10
_diffrn_reflns_limit_h_min -10
_diffrn_reflns_limit_k_max 10
_diffrn_reflns_limit_k_min -10
_diffrn_reflns_limit_l_max 12
_diffrn_reflns_limit_l_min -12
_diffrn_reflns_number 11797
_diffrn_reflns_point_group_measured_fraction_full 0.997
_diffrn_reflns_point_group_measured_fraction_max 0.990
_diffrn_reflns_theta_full 67.679
_diffrn_reflns_theta_max 68.437
_diffrn_reflns_theta_min 4.599
_diffrn_source 'microfocus sealed X-ray tube'
_diffrn_source_current 1.0
_diffrn_source_power 0.05
_diffrn_source_type 'Incoatec I\ms'
_diffrn_source_voltage 50.0
_diffrn_standards_number 0
_exptl_absorpt_coefficient_mu 1.865
_exptl_absorpt_correction_T_max 0.7531
_exptl_absorpt_correction_T_min 0.6483
_exptl_absorpt_correction_type multi-scan
_exptl_absorpt_process_details
;
SADABS-2016/2 (Bruker,2016/2) was used for absorption correction.
wR2(int) was 0.0775 before and 0.0500 after correction.
The Ratio of minimum to maximum transmission is 0.8608.
The \l/2 correction factor is Not present.
;
_exptl_crystal_colour colourless
_exptl_crystal_colour_primary colourless
_exptl_crystal_density_diffrn 1.265
_exptl_crystal_description prism
_exptl_crystal_F_000 304
_exptl_crystal_size_max 0.42
_exptl_crystal_size_mid 0.42
_exptl_crystal_size_min 0.38
_refine_diff_density_max 0.246
_refine_diff_density_min -0.181
_refine_diff_density_rms 0.049
_refine_ls_abs_structure_details
;
 Flack x determined using 1245 quotients [(I+)-(I-)]/[(I+)+(I-)]
 (Parsons, Flack and Wagner, Acta Cryst. B69 (2013) 249-259).
;
_refine_ls_abs_structure_Flack -0.001(7)
_refine_ls_extinction_coef 0.0257(19)
_refine_ls_extinction_expression Fc^*^=kFc[1+0.001xFc^2^\l^3^/sin(2\q)]^-1/4^
_refine_ls_extinction_method 'SHELXL-2018/3 (Sheldrick 2018)'
_refine_ls_goodness_of_fit_ref 1.062
_refine_ls_hydrogen_treatment constr
_refine_ls_matrix_type full
_refine_ls_number_parameters 183
_refine_ls_number_reflns 2740
_refine_ls_number_restraints 1
_refine_ls_restrained_S_all 1.062
_refine_ls_R_factor_all 0.0262
_refine_ls_R_factor_gt 0.0261
_refine_ls_shift/su_max 0.000
_refine_ls_shift/su_mean 0.000
_refine_ls_structure_factor_coef Fsqd
_refine_ls_weighting_details 'w=1/[\s^2^(Fo^2^)+(0.0356P)^2^+0.1808P] where P=(Fo^2^+2Fc^2^)/3'
_refine_ls_weighting_scheme calc
_refine_ls_wR_factor_gt 0.0657
_refine_ls_wR_factor_ref 0.0658
_reflns_Friedel_coverage 0.860
_reflns_Friedel_fraction_full 0.994
_reflns_Friedel_fraction_max 0.984
_reflns_number_gt 2726
_reflns_number_total 2740
_reflns_threshold_expression 'I > 2\s(I)'
_cod_data_source_file d2sc04350e2.cif
_cod_data_source_block cxy3456_0m
_cod_database_code 1567636
_shelx_shelxl_version_number 2018/3
_shelx_space_group_comment
;
The symmetry employed for this shelxl refinement is uniquely defined
by the following loop, which should always be used as a source of
symmetry information in preference to the above space-group names.
They are only intended as comments.
;
_olex2_refinement_description
;
1. Fixed Uiso
 At 1.2 times of:
  All C(H) groups, All C(H,H) groups, All N(H) groups
 At 1.5 times of:
  All C(H,H,H) groups
2.a Ternary CH refined with riding coordinates:
 C7(H7)
2.b Secondary CH2 refined with riding coordinates:
 C6(H6A,H6B), C14(H14A,H14B)
2.c Aromatic/amide H refined with riding coordinates:
 N1(H1), C1(H1A), C2(H2), C3(H3), C8(H8), C9(H9), C11(H11), C12(H12), C13(H13),
  C16(H16), C17(H17)
2.d Idealised Me refined as rotating group:
 C15(H15A,H15B,H15C)
;
_olex2_submission_special_instructions 'No special instructions were received'

loop_
_space_group_symop_operation_xyz
'x, y, z'
'-x, y+1/2, -z'

loop_
_atom_site_label
_atom_site_type_symbol
_atom_site_fract_x
_atom_site_fract_y
_atom_site_fract_z
_atom_site_U_iso_or_equiv
_atom_site_adp_type
_atom_site_occupancy
_atom_site_site_symmetry_order
_atom_site_calc_flag
_atom_site_refinement_flags_posn
_atom_site_refinement_flags_adp
_atom_site_refinement_flags_occupancy
_atom_site_disorder_assembly
_atom_site_disorder_group
S1 S 0.51383(5) 0.56709(6) 0.75496(5) 0.01738(16) Uani 1 1 d . . . . .
O1 O 0.57963(16) 0.61320(16) 0.11426(14) 0.0146(3) Uani 1 1 d . . . . .
N1 N 0.45241(19) 0.3889(2) 0.04333(17) 0.0139(4) Uani 1 1 d . . . . .
H1 H 0.463826 0.290582 0.033180 0.017 Uiso 1 1 calc R U . . .
C1 C -0.0128(2) 0.5660(3) -0.0872(2) 0.0285(5) Uani 1 1 d . . . . .
H1A H -0.118000 0.605922 -0.116989 0.034 Uiso 1 1 calc R U . . .
C2 C 0.0374(3) 0.4721(3) -0.1744(2) 0.0248(5) Uani 1 1 d . . . . .
H2 H -0.034067 0.447311 -0.263874 0.030 Uiso 1 1 calc R U . . .
C3 C 0.1916(2) 0.4138(3) -0.1320(2) 0.0190(4) Uani 1 1 d . . . . .
H3 H 0.225733 0.349618 -0.192079 0.023 Uiso 1 1 calc R U . . .
C4 C 0.2956(2) 0.4505(2) -0.0004(2) 0.0148(4) Uani 1 1 d . . . . .
C5 C 0.5848(2) 0.4738(2) 0.09970(19) 0.0121(4) Uani 1 1 d . . . . .
C6 C 0.7417(2) 0.3894(2) 0.14522(19) 0.0138(4) Uani 1 1 d . . . . .
H6A H 0.795305 0.401517 0.074193 0.017 Uiso 1 1 calc R U . . .
H6B H 0.722112 0.279620 0.154134 0.017 Uiso 1 1 calc R U . . .
C7 C 0.8503(2) 0.4517(2) 0.2864(2) 0.0139(4) Uani 1 1 d . . . . .
H7 H 0.861106 0.564031 0.276622 0.017 Uiso 1 1 calc R U . . .
C8 C 0.7749(2) 0.4249(2) 0.3976(2) 0.0143(4) Uani 1 1 d . . . . .
H8 H 0.763988 0.322698 0.423399 0.017 Uiso 1 1 calc R U . . .
C9 C 0.7223(2) 0.5344(2) 0.46238(19) 0.0150(4) Uani 1 1 d . . . . .
H9 H 0.733428 0.636248 0.435791 0.018 Uiso 1 1 calc R U . . .
C10 C 0.6487(2) 0.5115(2) 0.5711(2) 0.0143(4) Uani 1 1 d . . . . .
C11 C 0.6237(2) 0.3682(2) 0.6279(2) 0.0158(4) Uani 1 1 d . . . . .
H11 H 0.654392 0.273580 0.599223 0.019 Uiso 1 1 calc R U . . .
C12 C 0.5520(2) 0.3810(3) 0.7267(2) 0.0177(4) Uani 1 1 d . . . . .
H12 H 0.526045 0.297214 0.774331 0.021 Uiso 1 1 calc R U . . .
C13 C 0.5957(2) 0.6291(3) 0.6332(2) 0.0170(4) Uani 1 1 d . . . . .
H13 H 0.603455 0.733227 0.611162 0.020 Uiso 1 1 calc R U . . .
C14 C 1.0176(2) 0.3815(3) 0.3267(2) 0.0167(4) Uani 1 1 d . . . . .
H14A H 1.012616 0.274212 0.354674 0.020 Uiso 1 1 calc R U . . .
H14B H 1.055274 0.382585 0.245005 0.020 Uiso 1 1 calc R U . . .
C15 C 1.1357(2) 0.4683(3) 0.4462(2) 0.0246(5) Uani 1 1 d . . . . .
H15A H 1.139534 0.574860 0.419286 0.037 Uiso 1 1 calc R U . . .
H15B H 1.241836 0.422841 0.467262 0.037 Uiso 1 1 calc R U . . .
H15C H 1.101575 0.462800 0.528670 0.037 Uiso 1 1 calc R U . . .
C16 C 0.2449(2) 0.5429(2) 0.0881(2) 0.0195(5) Uani 1 1 d . . . . .
H16 H 0.315076 0.566023 0.178493 0.023 Uiso 1 1 calc R U . . .
C17 C 0.0910(3) 0.6014(3) 0.0436(3) 0.0256(5) Uani 1 1 d . . . . .
H17 H 0.056794 0.666116 0.103314 0.031 Uiso 1 1 calc R U . . .

loop_
_atom_site_aniso_label
_atom_site_aniso_U_11
_atom_site_aniso_U_22
_atom_site_aniso_U_33
_atom_site_aniso_U_23
_atom_site_aniso_U_13
_atom_site_aniso_U_12
S1 0.0206(3) 0.0193(3) 0.0158(2) -0.00076(18) 0.01087(17) 0.0008(2)
O1 0.0162(7) 0.0119(8) 0.0156(7) 0.0005(5) 0.0051(5) 0.0008(5)
N1 0.0140(8) 0.0112(8) 0.0155(8) -0.0008(7) 0.0035(6) 0.0005(7)
C1 0.0154(9) 0.0307(12) 0.0423(13) 0.0172(12) 0.0134(9) 0.0056(11)
C2 0.0146(10) 0.0299(13) 0.0271(11) 0.0099(10) 0.0030(9) -0.0008(9)
C3 0.0179(10) 0.0193(11) 0.0195(10) 0.0031(8) 0.0054(8) -0.0011(8)
C4 0.0134(9) 0.0132(10) 0.0191(10) 0.0033(7) 0.0069(8) -0.0010(8)
C5 0.0160(9) 0.0145(10) 0.0075(8) 0.0010(7) 0.0064(7) -0.0004(8)
C6 0.0144(9) 0.0150(10) 0.0134(9) -0.0010(8) 0.0062(7) 0.0004(8)
C7 0.0141(9) 0.0156(10) 0.0132(9) -0.0002(7) 0.0061(7) -0.0007(8)
C8 0.0122(9) 0.0171(11) 0.0131(9) 0.0015(7) 0.0033(7) -0.0002(7)
C9 0.0140(9) 0.0176(11) 0.0136(9) 0.0019(8) 0.0046(7) -0.0003(7)
C10 0.0115(9) 0.0189(11) 0.0115(9) 0.0002(7) 0.0024(7) -0.0006(7)
C11 0.0175(10) 0.0147(11) 0.0161(9) 0.0006(8) 0.0065(8) 0.0009(8)
C12 0.0177(10) 0.0183(11) 0.0178(10) 0.0022(8) 0.0068(8) -0.0008(8)
C13 0.0188(10) 0.0185(10) 0.0152(9) 0.0009(8) 0.0077(8) 0.0008(8)
C14 0.0152(9) 0.0198(11) 0.0164(9) -0.0012(8) 0.0069(8) 0.0013(8)
C15 0.0145(10) 0.0314(13) 0.0252(11) -0.0063(10) 0.0026(8) 0.0010(9)
C16 0.0198(10) 0.0181(12) 0.0236(10) 0.0003(9) 0.0112(8) 0.0002(9)
C17 0.0238(11) 0.0210(13) 0.0400(13) 0.0055(10) 0.0211(10) 0.0038(9)

loop_
_atom_type_symbol
_atom_type_description
_atom_type_scat_dispersion_real
_atom_type_scat_dispersion_imag
_atom_type_scat_source
C C 0.0181 0.0091 'International Tables Vol C Tables 4.2.6.8 and 6.1.1.4'
H H 0.0000 0.0000 'International Tables Vol C Tables 4.2.6.8 and 6.1.1.4'
N N 0.0311 0.0180 'International Tables Vol C Tables 4.2.6.8 and 6.1.1.4'
O O 0.0492 0.0322 'International Tables Vol C Tables 4.2.6.8 and 6.1.1.4'
S S 0.3331 0.5567 'International Tables Vol C Tables 4.2.6.8 and 6.1.1.4'

loop_
_geom_angle_atom_site_label_1
_geom_angle_atom_site_label_2
_geom_angle_atom_site_label_3
_geom_angle
_geom_angle_site_symmetry_1
_geom_angle_site_symmetry_3
_geom_angle_publ_flag
C13 S1 C12 91.73(10) . . ?
C4 N1 H1 118.4 . . ?
C5 N1 H1 118.4 . . ?
C5 N1 C4 123.25(17) . . ?
C2 C1 H1A 120.1 . . ?
C2 C1 C17 119.77(19) . . ?
C17 C1 H1A 120.1 . . ?
C1 C2 H2 119.7 . . ?
C1 C2 C3 120.5(2) . . ?
C3 C2 H2 119.7 . . ?
C2 C3 H3 120.3 . . ?
C2 C3 C4 119.4(2) . . ?
C4 C3 H3 120.3 . . ?
C3 C4 N1 119.18(19) . . ?
C16 C4 N1 120.57(18) . . ?
C16 C4 C3 120.24(19) . . ?
O1 C5 N1 122.52(19) . . ?
O1 C5 C6 121.05(19) . . ?
N1 C5 C6 116.43(18) . . ?
C5 C6 H6A 109.6 . . ?
C5 C6 H6B 109.6 . . ?
C5 C6 C7 110.20(16) . . ?
H6A C6 H6B 108.1 . . ?
C7 C6 H6A 109.6 . . ?
C7 C6 H6B 109.6 . . ?
C6 C7 H7 108.0 . . ?
C8 C7 C6 110.22(16) . . ?
C8 C7 H7 108.0 . . ?
C8 C7 C14 111.23(16) . . ?
C14 C7 C6 111.29(16) . . ?
C14 C7 H7 108.0 . . ?
C7 C8 H8 117.7 . . ?
C9 C8 C7 124.67(19) . . ?
C9 C8 H8 117.7 . . ?
C8 C9 H9 117.1 . . ?
C8 C9 C10 125.80(19) . . ?
C10 C9 H9 117.1 . . ?
C11 C10 C9 126.01(19) . . ?
C13 C10 C9 123.03(19) . . ?
C13 C10 C11 110.96(18) . . ?
C10 C11 H11 123.3 . . ?
C12 C11 C10 113.30(19) . . ?
C12 C11 H11 123.3 . . ?
S1 C12 H12 124.2 . . ?
C11 C12 S1 111.66(16) . . ?
C11 C12 H12 124.2 . . ?
S1 C13 H13 123.8 . . ?
C10 C13 S1 112.34(17) . . ?
C10 C13 H13 123.8 . . ?
C7 C14 H14A 109.3 . . ?
C7 C14 H14B 109.3 . . ?
H14A C14 H14B 108.0 . . ?
C15 C14 C7 111.47(18) . . ?
C15 C14 H14A 109.3 . . ?
C15 C14 H14B 109.3 . . ?
C14 C15 H15A 109.5 . . ?
C14 C15 H15B 109.5 . . ?
C14 C15 H15C 109.5 . . ?
H15A C15 H15B 109.5 . . ?
H15A C15 H15C 109.5 . . ?
H15B C15 H15C 109.5 . . ?
C4 C16 H16 120.2 . . ?
C17 C16 C4 119.7(2) . . ?
C17 C16 H16 120.2 . . ?
C1 C17 C16 120.4(2) . . ?
C1 C17 H17 119.8 . . ?
C16 C17 H17 119.8 . . ?

loop_
_geom_bond_atom_site_label_1
_geom_bond_atom_site_label_2
_geom_bond_distance
_geom_bond_site_symmetry_2
_geom_bond_publ_flag
S1 C12 1.714(2) . ?
S1 C13 1.713(2) . ?
O1 C5 1.237(3) . ?
N1 H1 0.8800 . ?
N1 C4 1.423(3) . ?
N1 C5 1.352(3) . ?
C1 H1A 0.9500 . ?
C1 C2 1.385(4) . ?
C1 C17 1.385(4) . ?
C2 H2 0.9500 . ?
C2 C3 1.392(3) . ?
C3 H3 0.9500 . ?
C3 C4 1.394(3) . ?
C4 C16 1.390(3) . ?
C5 C6 1.511(3) . ?
C6 H6A 0.9900 . ?
C6 H6B 0.9900 . ?
C6 C7 1.547(3) . ?
C7 H7 1.0000 . ?
C7 C8 1.506(3) . ?
C7 C14 1.535(3) . ?
C8 H8 0.9500 . ?
C8 C9 1.332(3) . ?
C9 H9 0.9500 . ?
C9 C10 1.467(3) . ?
C10 C11 1.433(3) . ?
C10 C13 1.371(3) . ?
C11 H11 0.9500 . ?
C11 C12 1.355(3) . ?
C12 H12 0.9500 . ?
C13 H13 0.9500 . ?
C14 H14A 0.9900 . ?
C14 H14B 0.9900 . ?
C14 C15 1.526(3) . ?
C15 H15A 0.9800 . ?
C15 H15B 0.9800 . ?
C15 H15C 0.9800 . ?
C16 H16 0.9500 . ?
C16 C17 1.390(3) . ?
C17 H17 0.9500 . ?

loop_
_geom_torsion_atom_site_label_1
_geom_torsion_atom_site_label_2
_geom_torsion_atom_site_label_3
_geom_torsion_atom_site_label_4
_geom_torsion
_geom_torsion_site_symmetry_1
_geom_torsion_site_symmetry_2
_geom_torsion_site_symmetry_3
_geom_torsion_site_symmetry_4
_geom_torsion_publ_flag
O1 C5 C6 C7 41.3(3) . . . . ?
N1 C4 C16 C17 -179.70(19) . . . . ?
N1 C5 C6 C7 -138.55(17) . . . . ?
C1 C2 C3 C4 0.1(3) . . . . ?
C2 C1 C17 C16 -0.2(3) . . . . ?
C2 C3 C4 N1 179.10(19) . . . . ?
C2 C3 C4 C16 0.8(3) . . . . ?
C3 C4 C16 C17 -1.4(3) . . . . ?
C4 N1 C5 O1 -1.9(3) . . . . ?
C4 N1 C5 C6 177.88(17) . . . . ?
C4 C16 C17 C1 1.1(3) . . . . ?
C5 N1 C4 C3 131.2(2) . . . . ?
C5 N1 C4 C16 -50.5(3) . . . . ?
C5 C6 C7 C8 62.9(2) . . . . ?
C5 C6 C7 C14 -173.21(16) . . . . ?
C6 C7 C8 C9 -113.3(2) . . . . ?
C6 C7 C14 C15 166.48(18) . . . . ?
C7 C8 C9 C10 -179.87(17) . . . . ?
C8 C7 C14 C15 -70.2(2) . . . . ?
C8 C9 C10 C11 1.3(3) . . . . ?
C8 C9 C10 C13 -179.4(2) . . . . ?
C9 C10 C11 C12 -179.57(18) . . . . ?
C9 C10 C13 S1 179.42(14) . . . . ?
C10 C11 C12 S1 -0.5(2) . . . . ?
C11 C10 C13 S1 -1.2(2) . . . . ?
C12 S1 C13 C10 0.83(16) . . . . ?
C13 S1 C12 C11 -0.19(17) . . . . ?
C13 C10 C11 C12 1.1(3) . . . . ?
C14 C7 C8 C9 122.8(2) . . . . ?
C17 C1 C2 C3 -0.4(4) . . . . ?
